data_7024589
loop_
_publ_author_name
'Konidaris, Konstantis F.'
'Katsoulakou, Eugenia'
'Kaplanis, Michalis'
'Bekiari, Vlasoula'
'Terzis, Aris'
'Raptopoulou, Catherine P.'
'Manessi-Zoupa, Evy'
'Perlepes, Spyros P.'

_publ_section_title
;
 A tetrahedron in a cube: a dodecanuclear Zn(II) benzoate cluster from the
 use of 2-pyridinealdoxime.
;
_journal_issue 19
_journal_name_full 'Dalton transactions (Cambridge, England : 2003)'
_journal_page_first 4492
_journal_page_last 4494
_journal_paper_doi 10.1039/b918885a
_journal_volume 39
_journal_year 2010
_chemical_formula_sum 'C140 H114 N10 O42 Zn12'
_chemical_formula_weight 3392.85
_chemical_name_systematic
;
?
;
_space_group_IT_number 88
_symmetry_cell_setting tetragonal
_symmetry_space_group_name_Hall 'I 4bw -1bw'
_symmetry_space_group_name_H-M 'I 41/a :1'
_atom_sites_solution_hydrogens geom
_atom_sites_solution_primary direct
_atom_sites_solution_secondary difmap
_audit_creation_method SHELXL-97
_cell_angle_alpha 90.00
_cell_angle_beta 90.00
_cell_angle_gamma 90.00
_cell_formula_units_Z 4
_cell_length_a 34.710(10)
_cell_length_b 34.710(10)
_cell_length_c 14.862(6)
_cell_measurement_reflns_used 25
_cell_measurement_temperature 298
_cell_measurement_theta_max 27
_cell_measurement_theta_min 11
_cell_volume 17906(10)
_computing_structure_refinement 'SHELXL-97 (Sheldrick, 1997)'
_computing_structure_solution 'SHELXS-97 (Sheldrick, 1997)'
_diffrn_ambient_temperature 298
_diffrn_measured_fraction_theta_full 0.999
_diffrn_measured_fraction_theta_max 0.999
_diffrn_measurement_device_type 'P21 Nicolet upgraded by Crystal Logic'
_diffrn_measurement_method '\q/2\q scans'
_diffrn_radiation_monochromator graphite
_diffrn_radiation_source 'fine-focus sealed tube'
_diffrn_radiation_type CuK\a
_diffrn_radiation_wavelength 1.54180
_diffrn_reflns_av_R_equivalents 0.0305
_diffrn_reflns_av_sigmaI/netI 0.0636
_diffrn_reflns_limit_h_max 35
_diffrn_reflns_limit_h_min 0
_diffrn_reflns_limit_k_max 35
_diffrn_reflns_limit_k_min 0
_diffrn_reflns_limit_l_max 15
_diffrn_reflns_limit_l_min 0
_diffrn_reflns_number 5227
_diffrn_reflns_theta_full 51.96
_diffrn_reflns_theta_max 51.96
_diffrn_reflns_theta_min 3.23
_diffrn_standards_decay_% -0.9
_diffrn_standards_interval_count 97
_diffrn_standards_number 3
_exptl_absorpt_coefficient_mu 2.293
_exptl_absorpt_correction_type none
_exptl_crystal_colour colorless
_exptl_crystal_density_diffrn 1.259
_exptl_crystal_density_method 'not measured'
_exptl_crystal_description parall
_exptl_crystal_F_000 6880
_exptl_crystal_size_max 0.40
_exptl_crystal_size_mid 0.20
_exptl_crystal_size_min 0.15
_refine_diff_density_max 0.870
_refine_diff_density_min -0.473
_refine_diff_density_rms 0.141
_refine_ls_abs_structure_details 'Flack H D (1983), Acta Cryst. A39, 876-881'
_refine_ls_abs_structure_Flack -10(10)
_refine_ls_extinction_method none
_refine_ls_goodness_of_fit_ref 1.087
_refine_ls_hydrogen_treatment constr
_refine_ls_matrix_type full
_refine_ls_number_parameters 458
_refine_ls_number_reflns 5006
_refine_ls_number_restraints 0
_refine_ls_restrained_S_all 1.087
_refine_ls_R_factor_all 0.1144
_refine_ls_R_factor_gt 0.0750
_refine_ls_shift/su_max 0.001
_refine_ls_shift/su_mean 0.000
_refine_ls_structure_factor_coef Fsqd
_refine_ls_weighting_details 'calc w=1/[\s^2^(Fo^2^)+(0.1515P)^2^+26.3312P] where P=(Fo^2^+2Fc^2^)/3'
_refine_ls_weighting_scheme calc
_refine_ls_wR_factor_gt 0.2053
_refine_ls_wR_factor_ref 0.2441
_reflns_number_gt 3263
_reflns_number_total 5006
_reflns_threshold_expression >2sigma(I)
_cod_data_source_file b918885a.txt
_cod_data_source_block pemi70
_cod_original_sg_symbol_H-M I41/a
_cod_database_code 7024589

loop_
_symmetry_equiv_pos_as_xyz
'x, y, z'
'-x+1/2, -y+1/2, z+1/2'
'-y, x+1/2, z+1/4'
'y+1/2, -x, z+3/4'
'-x, -y+1/2, -z+1/4'
'x+1/2, y, -z+3/4'
'y, -x, -z'
'-y+1/2, x+1/2, -z+1/2'
'x+1/2, y+1/2, z+1/2'
'-x+1, -y+1, z+1'
'-y+1/2, x+1, z+3/4'
'y+1, -x+1/2, z+5/4'
'-x+1/2, -y+1, -z+3/4'
'x+1, y+1/2, -z+5/4'
'y+1/2, -x+1/2, -z+1/2'
'-y+1, x+1, -z+1'

loop_
_atom_site_label
_atom_site_type_symbol
_atom_site_fract_x
_atom_site_fract_y
_atom_site_fract_z
_atom_site_U_iso_or_equiv
_atom_site_adp_type
_atom_site_occupancy
_atom_site_symmetry_multiplicity
_atom_site_calc_flag
_atom_site_refinement_flags
Zn1 Zn 0.00843(3) 0.04745(3) 0.91925(8) 0.0598(4) Uani 1 1 d .
Zn2 Zn 0.04262(4) 0.12046(4) 1.03339(9) 0.0725(5) Uani 1 1 d .
Zn3 Zn 0.07686(4) 0.10429(4) 0.83074(9) 0.0800(5) Uani 1 1 d .
O1 O 0.00673(15) 0.03805(15) 1.0670(4) 0.0573(14) Uani 1 1 d .
N1 N 0.0400(2) 0.1389(2) 1.1693(6) 0.081(2) Uani 1 1 d .
N2 N 0.0169(2) 0.0731(2) 1.1044(5) 0.0627(19) Uani 1 1 d .
O11 O -0.02869(18) 0.09297(17) 0.9353(4) 0.0703(17) Uani 1 1 d .
O12 O 0.0030(2) 0.14817(18) 0.9635(5) 0.0804(18) Uani 1 1 d .
O21 O 0.0055(2) 0.04969(19) 0.7828(4) 0.0773(18) Uani 1 1 d .
O22 O 0.0299(2) 0.1081(2) 0.7530(5) 0.091(2) Uani 1 1 d .
O31 O 0.0881(2) 0.1552(2) 1.0132(5) 0.091(2) Uani 1 1 d .
O32 O 0.0926(2) 0.1565(2) 0.8631(5) 0.097(2) Uani 1 1 d .
O41 O 0.1169(2) 0.0854(3) 0.7480(7) 0.117(3) Uani 1 1 d .
O42 O 0.1383(3) 0.0705(4) 0.8839(9) 0.147(4) Uani 1 1 d .
O51 O 0.05677(16) 0.07880(16) 0.9397(4) 0.0638(15) Uani 1 1 d .
C1 C 0.0529(4) 0.1723(4) 1.2014(9) 0.104(4) Uani 1 1 d .
H1 H 0.0656 0.1893 1.1633 0.135 Uiso 1 1 calc R
C2 C 0.0475(4) 0.1821(4) 1.2925(11) 0.124(5) Uani 1 1 d .
H2 H 0.0570 0.2055 1.3141 0.162 Uiso 1 1 calc R
C3 C 0.0288(5) 0.1581(4) 1.3486(9) 0.116(5) Uani 1 1 d .
H3 H 0.0257 0.1644 1.4090 0.151 Uiso 1 1 calc R
C4 C 0.0145(4) 0.1246(4) 1.3151(8) 0.099(4) Uani 1 1 d .
H4 H 0.0006 0.1079 1.3518 0.128 Uiso 1 1 calc R
C5 C 0.0209(3) 0.1156(3) 1.2244(7) 0.077(3) Uani 1 1 d .
C6 C 0.0087(3) 0.0786(3) 1.1870(7) 0.069(2) Uani 1 1 d .
H6 H -0.0041 0.0602 1.2213 0.090 Uiso 1 1 calc R
C11 C -0.0239(3) 0.1294(3) 0.9285(7) 0.077(3) Uani 1 1 d .
C12 C -0.0515(4) 0.1506(3) 0.8689(10) 0.105(4) Uani 1 1 d .
C13 C -0.0818(4) 0.1302(4) 0.8294(11) 0.135(6) Uani 1 1 d .
H13 H -0.0843 0.1039 0.8395 0.175 Uiso 1 1 calc R
C14 C -0.1088(6) 0.1496(6) 0.7739(16) 0.205(10) Uani 1 1 d .
H14 H -0.1297 0.1374 0.7469 0.267 Uiso 1 1 calc R
C15 C -0.1005(10) 0.1917(7) 0.763(2) 0.248(15) Uani 1 1 d .
H15 H -0.1166 0.2060 0.7258 0.322 Uiso 1 1 calc R
C16 C -0.0722(9) 0.2096(7) 0.802(2) 0.255(17) Uani 1 1 d .
H16 H -0.0685 0.2359 0.7937 0.332 Uiso 1 1 calc R
C17 C -0.0487(5) 0.1898(4) 0.8545(14) 0.169(8) Uani 1 1 d .
H17 H -0.0290 0.2031 0.8835 0.220 Uiso 1 1 calc R
C21 C 0.0085(3) 0.0795(3) 0.7353(7) 0.074(3) Uani 1 1 d .
C22 C -0.0146(3) 0.0835(3) 0.6514(6) 0.075(3) Uani 1 1 d .
C23 C -0.0326(3) 0.0513(4) 0.6149(8) 0.098(3) Uani 1 1 d .
H23 H -0.0306 0.0274 0.6430 0.128 Uiso 1 1 calc R
C24 C -0.0540(4) 0.0553(5) 0.5346(9) 0.122(5) Uani 1 1 d .
H24 H -0.0661 0.0342 0.5083 0.159 Uiso 1 1 calc R
C25 C -0.0565(5) 0.0915(5) 0.4961(10) 0.132(6) Uani 1 1 d .
H25 H -0.0699 0.0944 0.4423 0.172 Uiso 1 1 calc R
C26 C -0.0400(5) 0.1230(4) 0.5346(11) 0.124(5) Uani 1 1 d .
H26 H -0.0434 0.1474 0.5096 0.161 Uiso 1 1 calc R
C27 C -0.0188(4) 0.1186(4) 0.6087(8) 0.099(4) Uani 1 1 d .
H27 H -0.0064 0.1400 0.6327 0.128 Uiso 1 1 calc R
C31 C 0.1013(3) 0.1680(3) 0.9416(10) 0.091(3) Uani 1 1 d .
C32 C 0.1305(4) 0.2001(4) 0.9463(10) 0.102(4) Uani 1 1 d .
C33 C 0.1468(4) 0.2141(4) 0.8684(12) 0.128(5) Uani 1 1 d .
H33 H 0.1399 0.2036 0.8132 0.167 Uiso 1 1 calc R
C34 C 0.1732(6) 0.2437(6) 0.8721(17) 0.181(9) Uani 1 1 d .
H34 H 0.1861 0.2514 0.8203 0.236 Uiso 1 1 calc R
C35 C 0.1802(8) 0.2610(7) 0.951(2) 0.209(11) Uani 1 1 d .
H35 H 0.1975 0.2814 0.9535 0.271 Uiso 1 1 calc R
C36 C 0.1616(7) 0.2484(7) 1.0275(19) 0.232(13) Uani 1 1 d .
H36 H 0.1650 0.2614 1.0817 0.301 Uiso 1 1 calc R
C37 C 0.1377(5) 0.2163(6) 1.0230(14) 0.177(8) Uani 1 1 d .
H37 H 0.1270 0.2063 1.0754 0.230 Uiso 1 1 calc R
C41 C 0.1424(4) 0.0732(4) 0.8015(13) 0.114(4) Uani 1 1 d .
C42 C 0.1811(4) 0.0622(4) 0.7602(12) 0.110(4) Uani 1 1 d .
C43 C 0.1890(4) 0.0713(5) 0.6733(12) 0.129(5) Uani 1 1 d .
H43 H 0.1709 0.0838 0.6376 0.168 Uiso 1 1 calc R
C44 C 0.2256(6) 0.0612(7) 0.6385(15) 0.168(9) Uani 1 1 d .
H44 H 0.2314 0.0667 0.5788 0.219 Uiso 1 1 calc R
C45 C 0.2517(6) 0.0442(8) 0.689(2) 0.181(12) Uani 1 1 d .
H45 H 0.2757 0.0381 0.6654 0.235 Uiso 1 1 calc R
C46 C 0.2435(6) 0.0356(6) 0.7750(19) 0.173(9) Uani 1 1 d .
H46 H 0.2621 0.0237 0.8105 0.225 Uiso 1 1 calc R
C47 C 0.2078(4) 0.0444(5) 0.8119(13) 0.137(6) Uani 1 1 d .
H47 H 0.2023 0.0381 0.8714 0.179 Uiso 1 1 calc R
NS1 N 0.1333(9) 0.7318(10) -0.016(2) 0.154(10) Uiso 0.50 1 d P
CS1 C 0.1295(10) 0.7605(11) 0.002(2) 0.131(10) Uiso 0.50 1 d P
CS2 C 0.1270(11) 0.7983(12) 0.011(3) 0.158(13) Uiso 0.50 1 d P
O1W O 0.4767(10) 0.2895(11) 0.067(3) 0.257(16) Uiso 0.50 1 d P

loop_
_atom_site_aniso_label
_atom_site_aniso_U_11
_atom_site_aniso_U_22
_atom_site_aniso_U_33
_atom_site_aniso_U_23
_atom_site_aniso_U_13
_atom_site_aniso_U_12
Zn1 0.0610(7) 0.0539(7) 0.0646(7) 0.0038(5) -0.0004(5) -0.0018(5)
Zn2 0.0755(9) 0.0640(8) 0.0781(9) -0.0048(6) -0.0016(7) -0.0093(6)
Zn3 0.0818(9) 0.0767(9) 0.0816(9) 0.0017(7) 0.0068(7) -0.0171(7)
O1 0.050(3) 0.053(3) 0.069(4) -0.004(3) 0.002(3) 0.000(3)
N1 0.081(6) 0.070(5) 0.092(6) -0.016(5) -0.005(5) -0.006(5)
N2 0.059(4) 0.061(5) 0.068(5) -0.004(4) 0.001(4) 0.002(4)
O11 0.072(4) 0.053(4) 0.086(4) 0.004(3) 0.003(3) 0.005(3)
O12 0.078(4) 0.063(4) 0.100(5) 0.000(4) -0.011(4) -0.005(4)
O21 0.102(5) 0.068(4) 0.062(4) 0.007(3) -0.001(3) 0.000(4)
O22 0.094(5) 0.089(5) 0.089(5) 0.016(4) -0.008(4) -0.010(4)
O31 0.088(5) 0.087(5) 0.099(5) -0.007(4) -0.002(4) -0.033(4)
O32 0.120(6) 0.077(5) 0.094(6) 0.004(4) 0.000(5) -0.025(4)
O41 0.074(5) 0.134(7) 0.142(8) -0.017(6) -0.001(5) -0.002(5)
O42 0.107(7) 0.189(11) 0.143(9) 0.027(8) 0.022(7) 0.010(7)
O51 0.065(4) 0.054(3) 0.072(4) 0.001(3) 0.003(3) -0.008(3)
C1 0.106(9) 0.087(8) 0.119(10) -0.029(7) 0.004(8) -0.015(7)
C2 0.127(12) 0.112(11) 0.134(12) -0.058(10) -0.017(10) 0.005(9)
C3 0.155(13) 0.102(10) 0.091(9) -0.034(8) 0.001(9) -0.016(9)
C4 0.113(9) 0.093(9) 0.091(8) -0.020(7) 0.004(7) 0.012(7)
C5 0.082(7) 0.075(7) 0.074(7) -0.019(6) 0.001(5) 0.002(6)
C6 0.071(6) 0.060(6) 0.076(7) 0.002(5) -0.003(5) 0.008(5)
C11 0.080(7) 0.076(7) 0.074(6) 0.000(6) 0.011(6) 0.000(6)
C12 0.109(9) 0.056(6) 0.150(11) 0.011(7) -0.019(9) 0.012(6)
C13 0.115(11) 0.105(10) 0.184(15) 0.033(10) -0.060(11) -0.002(9)
C14 0.176(18) 0.165(17) 0.28(3) 0.023(17) -0.149(18) 0.022(14)
C15 0.33(4) 0.15(2) 0.26(3) 0.08(2) -0.11(3) 0.06(2)
C16 0.27(3) 0.119(16) 0.38(4) 0.08(2) -0.18(3) -0.005(18)
C17 0.154(15) 0.089(10) 0.26(2) 0.037(12) -0.100(15) -0.009(10)
C21 0.068(6) 0.082(7) 0.073(7) -0.003(6) 0.002(5) -0.002(6)
C22 0.075(6) 0.081(7) 0.069(6) 0.006(6) 0.004(5) 0.010(5)
C23 0.110(9) 0.111(9) 0.073(7) 0.003(7) -0.006(7) -0.016(8)
C24 0.132(12) 0.151(14) 0.084(9) -0.017(9) -0.004(8) -0.042(10)
C25 0.144(13) 0.160(15) 0.094(10) 0.056(11) -0.009(9) 0.021(12)
C26 0.159(14) 0.079(9) 0.134(13) 0.012(8) -0.021(11) 0.011(9)
C27 0.120(10) 0.091(8) 0.086(8) 0.019(7) -0.031(7) 0.005(7)
C31 0.085(8) 0.077(7) 0.112(10) -0.007(7) 0.011(7) -0.010(6)
C32 0.098(9) 0.083(8) 0.126(11) -0.012(8) 0.009(8) -0.026(7)
C33 0.127(12) 0.094(10) 0.164(14) -0.008(10) 0.019(11) -0.015(9)
C34 0.175(18) 0.170(19) 0.20(2) 0.007(17) 0.053(16) -0.077(16)
C35 0.24(3) 0.17(2) 0.22(3) -0.037(19) 0.03(2) -0.105(19)
C36 0.26(3) 0.21(2) 0.22(3) -0.06(2) 0.02(2) -0.16(2)
C37 0.163(16) 0.183(18) 0.185(18) -0.054(15) 0.019(13) -0.110(14)
C41 0.081(9) 0.106(10) 0.154(14) -0.013(10) 0.015(10) 0.001(7)
C42 0.081(9) 0.095(9) 0.155(13) -0.022(9) 0.011(9) -0.023(7)
C43 0.100(11) 0.155(14) 0.132(12) -0.013(11) 0.017(9) -0.011(9)
C44 0.127(15) 0.20(2) 0.18(2) -0.052(16) 0.075(15) -0.057(15)
C45 0.082(12) 0.19(2) 0.27(3) -0.08(2) 0.036(18) -0.019(13)
C46 0.104(15) 0.164(18) 0.25(3) -0.033(19) 0.014(16) -0.001(12)
C47 0.079(9) 0.141(13) 0.192(17) -0.001(12) -0.005(11) 0.007(9)

loop_
_atom_type_symbol
_atom_type_description
_atom_type_scat_dispersion_real
_atom_type_scat_dispersion_imag
_atom_type_scat_source
C C 0.0181 0.0091 'International Tables Vol C Tables 4.2.6.8 and 6.1.1.4'
H H 0.0000 0.0000 'International Tables Vol C Tables 4.2.6.8 and 6.1.1.4'
N N 0.0311 0.0180 'International Tables Vol C Tables 4.2.6.8 and 6.1.1.4'
O O 0.0492 0.0322 'International Tables Vol C Tables 4.2.6.8 and 6.1.1.4'
Zn Zn -1.5491 0.6778 'International Tables Vol C Tables 4.2.6.8 and 6.1.1.4'

loop_
_geom_angle_atom_site_label_1
_geom_angle_atom_site_label_2
_geom_angle_atom_site_label_3
_geom_angle
_geom_angle_site_symmetry_1
_geom_angle_site_symmetry_3
O51 Zn1 O21 99.9(3) . .
O51 Zn1 O11 95.1(2) . .
O21 Zn1 O11 93.1(3) . .
O51 Zn1 O1 93.4(2) . 7_557
O21 Zn1 O1 98.8(2) . 7_557
O11 Zn1 O1 164.0(2) . 7_557
O51 Zn1 O1 163.7(2) . 16_446
O21 Zn1 O1 94.7(3) . 16_446
O11 Zn1 O1 91.4(2) . 16_446
O1 Zn1 O1 77.0(2) 7_557 16_446
O51 Zn1 O1 87.3(2) . .
O21 Zn1 O1 172.3(2) . .
O11 Zn1 O1 89.0(2) . .
O1 Zn1 O1 77.9(2) 7_557 .
O1 Zn1 O1 77.9(2) 16_446 .
O12 Zn2 O31 100.2(3) . .
O12 Zn2 O51 98.8(3) . .
O31 Zn2 O51 97.6(3) . .
O12 Zn2 N1 108.9(3) . .
O31 Zn2 N1 89.7(3) . .
O51 Zn2 N1 149.6(3) . .
O12 Zn2 N2 110.0(3) . .
O31 Zn2 N2 149.3(3) . .
O51 Zn2 N2 83.9(3) . .
N1 Zn2 N2 75.2(3) . .
O32 Zn3 O41 105.4(4) . .
O32 Zn3 O51 108.2(3) . .
O41 Zn3 O51 127.8(4) . .
O32 Zn3 O22 108.0(3) . .
O41 Zn3 O22 103.6(4) . .
O51 Zn3 O22 102.4(3) . .
O32 Zn3 C41 100.6(4) . .
O41 Zn3 C41 28.9(5) . .
O51 Zn3 C41 105.4(5) . .
O22 Zn3 C41 130.9(5) . .
N2 O1 Zn1 127.2(4) . 16_446
N2 O1 Zn1 116.9(4) . 7_557
Zn1 O1 Zn1 101.9(2) 16_446 7_557
N2 O1 Zn1 105.2(4) . .
Zn1 O1 Zn1 100.8(2) 16_446 .
Zn1 O1 Zn1 100.8(2) 7_557 .
C5 N1 C1 118.4(10) . .
C5 N1 Zn2 115.2(6) . .
C1 N1 Zn2 126.1(9) . .
C6 N2 O1 117.5(7) . .
C6 N2 Zn2 116.9(6) . .
O1 N2 Zn2 125.6(5) . .
C11 O11 Zn1 132.1(6) . .
C11 O12 Zn2 118.9(6) . .
C21 O21 Zn1 126.0(6) . .
C21 O22 Zn3 123.1(7) . .
C31 O31 Zn2 129.3(8) . .
C31 O32 Zn3 125.9(7) . .
C41 O41 Zn3 102.2(9) . .
Zn3 O51 Zn1 114.3(3) . .
Zn3 O51 Zn2 108.9(3) . .
Zn1 O51 Zn2 106.3(3) . .
N1 C1 C2 120.8(13) . .
N1 C1 H1 119.6 . .
C2 C1 H1 119.6 . .
C3 C2 C1 120.5(13) . .
C3 C2 H2 119.7 . .
C1 C2 H2 119.7 . .
C2 C3 C4 118.7(13) . .
C2 C3 H3 120.7 . .
C4 C3 H3 120.7 . .
C3 C4 C5 119.0(13) . .
C3 C4 H4 120.5 . .
C5 C4 H4 120.5 . .
N1 C5 C4 122.5(10) . .
N1 C5 C6 116.4(9) . .
C4 C5 C6 121.0(11) . .
N2 C6 C5 115.6(9) . .
N2 C6 H6 122.2 . .
C5 C6 H6 122.2 . .
O12 C11 O11 125.4(10) . .
O12 C11 C12 117.7(9) . .
O11 C11 C12 116.7(10) . .
C17 C12 C13 119.0(12) . .
C17 C12 C11 122.2(13) . .
C13 C12 C11 118.8(10) . .
C12 C13 C14 120.2(14) . .
C12 C13 H13 119.9 . .
C14 C13 H13 119.9 . .
C13 C14 C15 113.4(17) . .
C13 C14 H14 123.3 . .
C15 C14 H14 123.3 . .
C16 C15 C14 124(2) . .
C16 C15 H15 117.8 . .
C14 C15 H15 117.8 . .
C15 C16 C17 119(2) . .
C15 C16 H16 120.6 . .
C17 C16 H16 120.6 . .
C16 C17 C12 124.3(17) . .
C16 C17 H17 117.9 . .
C12 C17 H17 117.9 . .
O21 C21 O22 125.2(9) . .
O21 C21 C22 120.1(10) . .
O22 C21 C22 114.6(10) . .
C27 C22 C23 118.9(10) . .
C27 C22 C21 121.5(11) . .
C23 C22 C21 119.6(10) . .
C22 C23 C24 119.0(12) . .
C22 C23 H23 120.5 . .
C24 C23 H23 120.5 . .
C25 C24 C23 118.3(14) . .
C25 C24 H24 120.9 . .
C23 C24 H24 120.9 . .
C26 C25 C24 121.9(14) . .
C26 C25 H25 119.0 . .
C24 C25 H25 119.0 . .
C27 C26 C25 119.1(13) . .
C27 C26 H26 120.4 . .
C25 C26 H26 120.4 . .
C26 C27 C22 122.6(13) . .
C26 C27 H27 118.7 . .
C22 C27 H27 118.7 . .
O31 C31 O32 125.9(10) . .
O31 C31 C32 118.3(12) . .
O32 C31 C32 115.8(12) . .
C37 C32 C33 120.5(14) . .
C37 C32 C31 119.5(14) . .
C33 C32 C31 119.9(14) . .
C32 C33 C34 120.2(18) . .
C32 C33 H33 119.9 . .
C34 C33 H33 119.9 . .
C35 C34 C33 119(2) . .
C35 C34 H34 120.3 . .
C33 C34 H34 120.3 . .
C34 C35 C36 120(2) . .
C34 C35 H35 120.1 . .
C36 C35 H35 120.1 . .
C35 C36 C37 119(2) . .
C35 C36 H36 120.3 . .
C37 C36 H36 120.3 . .
C32 C37 C36 120(2) . .
C32 C37 H37 119.8 . .
C36 C37 H37 119.8 . .
O42 C41 O41 124.6(14) . .
O42 C41 C42 118.8(16) . .
O41 C41 C42 116.6(16) . .
O42 C41 Zn3 76.2(9) . .
O41 C41 Zn3 48.8(7) . .
C42 C41 Zn3 163.4(13) . .
C47 C42 C43 120.5(15) . .
C47 C42 C41 119.2(16) . .
C43 C42 C41 120.2(16) . .
C42 C43 C44 118.1(18) . .
C42 C43 H43 120.9 . .
C44 C43 H43 120.9 . .
C45 C44 C43 121(2) . .
C45 C44 H44 119.4 . .
C43 C44 H44 119.4 . .
C44 C45 C46 120(2) . .
C44 C45 H45 120.0 . .
C46 C45 H45 120.0 . .
C45 C46 C47 121(3) . .
C45 C46 H46 119.5 . .
C47 C46 H46 119.5 . .
C42 C47 C46 119(2) . .
C42 C47 H47 120.4 . .
C46 C47 H47 120.4 . .
NS1 CS1 CS2 170(5) . .

loop_
_geom_bond_atom_site_label_1
_geom_bond_atom_site_label_2
_geom_bond_distance
_geom_bond_site_symmetry_2
Zn1 O51 2.023(6) .
Zn1 O21 2.033(6) .
Zn1 O11 2.053(6) .
Zn1 O1 2.153(5) 7_557
Zn1 O1 2.155(6) 16_446
Zn1 O1 2.220(6) .
Zn2 O12 1.975(7) .
Zn2 O31 2.008(7) .
Zn2 O51 2.066(6) .
Zn2 N1 2.121(9) .
Zn2 N2 2.148(8) .
Zn3 O32 1.952(8) .
Zn3 O41 1.968(9) .
Zn3 O51 1.973(6) .
Zn3 O22 2.003(7) .
Zn3 C41 2.554(14) .
O1 N2 1.384(9) .
O1 Zn1 2.153(5) 16_446
O1 Zn1 2.155(6) 7_557
N1 C5 1.327(13) .
N1 C1 1.331(14) .
N2 C6 1.274(12) .
O11 C11 1.278(11) .
O12 C11 1.252(12) .
O21 C21 1.256(12) .
O22 C21 1.267(12) .
O31 C31 1.242(14) .
O32 C31 1.270(14) .
O41 C41 1.263(17) .
O42 C41 1.236(18) .
C1 C2 1.409(19) .
C1 H1 0.9300 .
C2 C3 1.345(19) .
C2 H2 0.9300 .
C3 C4 1.359(16) .
C3 H3 0.9300 .
C4 C5 1.401(15) .
C4 H4 0.9300 .
C5 C6 1.465(13) .
C6 H6 0.9300 .
C11 C12 1.498(16) .
C12 C17 1.382(17) .
C12 C13 1.396(17) .
C13 C14 1.420(19) .
C13 H13 0.9300 .
C14 C15 1.50(3) .
C14 H14 0.9300 .
C15 C16 1.30(3) .
C15 H15 0.9300 .
C16 C17 1.32(2) .
C16 H16 0.9300 .
C17 H17 0.9300 .
C21 C22 1.489(14) .
C22 C27 1.382(14) .
C22 C23 1.391(15) .
C23 C24 1.413(17) .
C23 H23 0.9300 .
C24 C25 1.382(19) .
C24 H24 0.9300 .
C25 C26 1.36(2) .
C25 H25 0.9300 .
C26 C27 1.332(17) .
C26 H26 0.9300 .
C27 H27 0.9300 .
C31 C32 1.507(16) .
C32 C37 1.30(2) .
C32 C33 1.376(19) .
C33 C34 1.38(2) .
C33 H33 0.9300 .
C34 C35 1.33(3) .
C34 H34 0.9300 .
C35 C36 1.38(3) .
C35 H35 0.9300 .
C36 C37 1.39(2) .
C36 H36 0.9300 .
C37 H37 0.9300 .
C41 C42 1.527(18) .
C42 C47 1.35(2) .
C42 C43 1.36(2) .
C43 C44 1.42(2) .
C43 H43 0.9300 .
C44 C45 1.32(3) .
C44 H44 0.9300 .
C45 C46 1.34(3) .
C45 H45 0.9300 .
C46 C47 1.39(2) .
C46 H46 0.9300 .
C47 H47 0.9300 .
NS1 CS1 1.04(4) .
CS1 CS2 1.32(4) .
